data_2010423
loop_
_publ_author_name
'Lewinski, Krzysztof'
'Nitek, Wojciech'
'Oleksyn, Barbara J.'
'Stec, Boguslaw'

_publ_section_title
;
Quitenine Ethyl Ester
;
_journal_name_full 'Acta Crystallographica Section C'
_journal_page_first 282
_journal_page_last 285
_journal_volume 51
_journal_year 1995
_chemical_formula_moiety 'C21 H26 N2 O4'
_chemical_formula_sum 'C21 H26 N2 O4'
_chemical_formula_weight 370.44
_chemical_name_common 'quitenine ethyl ester'
_space_group_IT_number 19
_symmetry_cell_setting orthorhombic
_symmetry_space_group_name_Hall 'P 2ac 2ab'
_symmetry_space_group_name_H-M 'P 21 21 21'
_cell_angle_alpha 90.00
_cell_angle_beta 90.00
_cell_angle_gamma 90.00
_cell_formula_units_Z 4
_cell_length_a 9.3250(10)
_cell_length_b 11.474(2)
_cell_length_c 17.418(3)
_cell_measurement_temperature 293(2)
_cell_volume 1863.6(5)
_diffrn_ambient_temperature 293(2)
_exptl_crystal_density_diffrn 1.320
_refine_ls_R_factor_obs 0.0335
_refine_ls_wR_factor_obs 0.0914
_cod_database_code 2010423

loop_
_symmetry_equiv_pos_as_xyz
'x, y, z'
'-x+1/2, -y, z+1/2'
'-x, y+1/2, -z+1/2'
'x+1/2, -y+1/2, -z'

loop_
_atom_site_aniso_label
_atom_site_aniso_U_11
_atom_site_aniso_U_22
_atom_site_aniso_U_33
_atom_site_aniso_U_12
_atom_site_aniso_U_13
_atom_site_aniso_U_23
N1 0.0281(6) 0.0449(7) 0.0399(6) -0.0010(5) 0.0007(5) 0.0063(5)
C2 0.0302(8) 0.0482(9) 0.0555(10) 0.0060(7) 0.0026(7) 0.0133(8)
C3 0.0279(7) 0.0445(8) 0.0490(8) -0.0004(6) 0.0039(6) 0.0028(7)
C4 0.0340(7) 0.0385(8) 0.0506(9) -0.0066(6) 0.0096(7) 0.0013(7)
C5 0.0418(9) 0.0551(11) 0.0570(11) -0.0138(8) 0.0062(8) -0.0129(9)
C6 0.0397(9) 0.0665(12) 0.0410(9) -0.0113(8) 0.0024(7) -0.0065(8)
C7 0.0365(8) 0.0400(8) 0.0427(8) 0.0035(7) 0.0080(6) 0.0082(7)
C8 0.0281(7) 0.0336(7) 0.0342(7) 0.0025(5) 0.0030(5) 0.0007(6)
C9 0.0320(7) 0.0370(7) 0.0356(7) 0.0050(6) 0.0037(6) 0.0016(6)
C10 0.0229(7) 0.0407(8) 0.0426(8) 0.0045(6) 0.0009(6) -0.0007(6)
C11 0.0320(8) 0.0528(9) 0.0481(9) 0.0027(7) -0.0036(7) -0.0051(8)
C12 0.0307(8) 0.0514(9) 0.0663(12) -0.0016(7) -0.0062(8) -0.0081(9)
N13 0.0296(7) 0.0472(8) 0.0703(10) -0.0048(6) 0.0014(7) -0.0020(7)
C14 0.0488(10) 0.0566(11) 0.0639(12) -0.0112(9) 0.0129(9) 0.0131(9)
C15 0.0625(13) 0.0700(13) 0.0478(11) -0.0127(10) 0.0136(9) 0.0123(9)
C16 0.0432(9) 0.0537(10) 0.0419(9) -0.0007(8) 0.0087(7) 0.0018(7)
C17 0.0347(8) 0.0425(8) 0.0394(8) -0.0026(7) 0.0067(6) 0.0028(7)
C18 0.0253(7) 0.0394(7) 0.0442(8) 0.0031(6) 0.0059(6) 0.0027(6)
C19 0.0282(7) 0.0436(8) 0.0565(9) -0.0006(6) 0.0058(7) 0.0011(8)
O20 0.0676(9) 0.0725(9) 0.0370(6) -0.0145(8) 0.0071(6) -0.0014(6)
C21 0.079(2) 0.0683(13) 0.0467(11) -0.0187(12) 0.0041(10) -0.0065(10)
O22 0.0407(6) 0.0580(7) 0.0419(6) 0.0160(6) 0.0009(5) 0.0112(5)
C26 0.0386(9) 0.0487(9) 0.0528(10) 0.0048(7) 0.0028(7) 0.0012(7)
O27 0.1145(15) 0.0611(9) 0.0669(10) -0.0210(10) 0.0100(10) -0.0126(8)
O28 0.0796(10) 0.0643(9) 0.0615(8) 0.0020(8) 0.0322(8) 0.0027(7)
C29 0.0684(15) 0.087(2) 0.0509(11) 0.0195(13) 0.0130(10) 0.0089(11)
C30 0.075(2) 0.107(2) 0.0542(13) 0.033(2) 0.0086(12) -0.0017(14)

loop_
_atom_site_label
_atom_site_fract_x
_atom_site_fract_y
_atom_site_fract_z
_atom_site_U_iso_or_equiv
_atom_site_thermal_displace_type
_atom_site_calc_flag
_atom_site_refinement_flags
_atom_site_occupancy
_atom_site_disorder_group
_atom_site_type_symbol
N1 0.50109(13) 0.88686(12) 0.21795(8) 0.0376(3) Uani d . 1 . N
C2 0.3742(2) 0.9532(2) 0.24271(11) 0.0446(4) Uani d . 1 . C
H21 0.319(2) 0.9715(18) 0.1952(12) 0.049(5) Uiso d . 1 . H
H22 0.406(2) 1.027(2) 0.2675(12) 0.055(6) Uiso d . 1 . H
C3 0.2777(2) 0.88238(14) 0.29839(10) 0.0404(3) Uani d . 1 . C
H31 0.181(2) 0.879(2) 0.2753(12) 0.057(6) Uiso d . 1 . H
C4 0.3374(2) 0.75821(14) 0.30208(10) 0.0410(4) Uani d . 1 . C
H41 0.274(2) 0.7099(17) 0.3343(12) 0.048(5) Uiso d . 1 . H
C5 0.3412(2) 0.7120(2) 0.21979(12) 0.0513(4) Uani d . 1 . C
H51 0.242(3) 0.720(2) 0.1986(15) 0.067(7) Uiso d . 1 . H
H52 0.372(3) 0.627(2) 0.2227(14) 0.072(7) Uiso d . 1 . H
C6 0.4512(2) 0.7841(2) 0.17461(11) 0.0491(4) Uani d . 1 . C
H61 0.540(3) 0.733(2) 0.1641(13) 0.067(7) Uiso d . 1 . H
H62 0.414(3) 0.817(2) 0.1249(15) 0.072(7) Uiso d . 1 . H
C7 0.4908(2) 0.76025(14) 0.33341(10) 0.0397(3) Uani d . 1 . C
H71 0.533(2) 0.6756(18) 0.3255(11) 0.047(5) Uiso d . 1 . H
H72 0.494(2) 0.7807(18) 0.3900(12) 0.051(5) Uiso d . 1 . H
C8 0.5788(2) 0.85031(13) 0.28769(8) 0.0320(3) Uani d . 1 . C
H81 0.5867(19) 0.9209(15) 0.3195(10) 0.035(4) Uiso d . 1 . H
C9 0.7321(2) 0.80773(13) 0.26981(9) 0.0349(3) Uani d . 1 . C
H91 0.726(2) 0.7428(16) 0.2311(10) 0.037(4) Uiso d . 1 . H
C10 0.8268(2) 0.90613(13) 0.24078(9) 0.0354(3) Uani d . 1 . C
C11 0.8944(2) 0.9763(2) 0.29332(11) 0.0443(4) Uani d . 1 . C
H111 0.884(3) 0.9631(19) 0.3511(13) 0.058(6) Uiso d . 1 . H
C12 0.9798(2) 1.0694(2) 0.26900(12) 0.0495(4) Uani d . 1 . C
H121 1.023(3) 1.124(2) 0.3062(13) 0.059(6) Uiso d . 1 . H
N13 1.0007(2) 1.09721(13) 0.19693(10) 0.0490(4) Uani d . 1 . N
C14 0.9521(2) 1.0614(2) 0.06480(13) 0.0564(5) Uani d . 1 . C
H141 1.013(3) 1.137(2) 0.0555(13) 0.066(7) Uiso d . 1 . H
C15 0.8899(3) 0.9985(2) 0.00826(12) 0.0601(6) Uani d . 1 . C
H151 0.907(3) 1.019(2) -0.0483(14) 0.065(7) Uiso d . 1 . H
C16 0.8067(2) 0.8995(2) 0.02591(10) 0.0463(4) Uani d . 1 . C
C17 0.7868(2) 0.86631(15) 0.10045(9) 0.0389(3) Uani d . 1 . C
H171 0.735(2) 0.8006(19) 0.1134(12) 0.047(5) Uiso d . 1 . H
C18 0.8479(2) 0.93167(14) 0.16128(10) 0.0363(3) Uani d . 1 . C
C19 0.9344(2) 1.02994(15) 0.14293(11) 0.0427(4) Uani d . 1 . C
O20 0.7504(2) 0.84474(14) -0.03643(7) 0.0590(4) Uani d . 1 . O
C21 0.6583(3) 0.7478(2) -0.02329(12) 0.0647(6) Uani d . 1 . C
H211 0.626(3) 0.722(2) -0.0779(15) 0.071(7) Uiso d . 1 . H
H212 0.711(4) 0.683(3) 0.0055(18) 0.091(9) Uiso d . 1 . H
H213 0.573(4) 0.774(3) 0.0097(18) 0.091(9) Uiso d . 1 . H
O22 0.78629(13) 0.76352(11) 0.34025(7) 0.0469(3) Uani d . 1 . O
H221 0.859(3) 0.710(2) 0.3270(16) 0.078(8) Uiso d . 1 . H
C26 0.2602(2) 0.9395(2) 0.37587(11) 0.0467(4) Uani d . 1 . C
O27 0.2900(2) 1.03828(15) 0.39006(10) 0.0808(5) Uani d . 1 . O
O28 0.2032(2) 0.86660(15) 0.42692(9) 0.0685(4) Uani d . 1 . O
C29 0.1717(3) 0.9094(3) 0.50414(13) 0.0688(7) Uani d . 1 . C
H291 0.251(4) 0.983(3) 0.5125(19) 0.114(11) Uiso d . 1 . H
H292 0.183(4) 0.836(3) 0.5405(17) 0.093(9) Uiso d . 1 . H
C30 0.0219(3) 0.9510(3) 0.5082(2) 0.0787(8) Uani d . 1 . C
H301 0.002(3) 0.979(2) 0.5612(17) 0.081(8) Uiso d . 1 . H
H302 0.007(3) 1.017(2) 0.4694(16) 0.077(8) Uiso d . 1 . H
H303 -0.048(3) 0.890(2) 0.4898(15) 0.072(8) Uiso d . 1 . H

loop_
_geom_bond_atom_site_label_1
_geom_bond_atom_site_label_2
_geom_bond_site_symmetry_2
_geom_bond_distance
_geom_bond_publ_flag
N1 C2 . 1.472(2) yes
N1 C8 . 1.475(2) yes
N1 C6 . 1.476(2) yes
C2 C3 . 1.552(2) yes
C3 C26 . 1.509(3) yes
C3 C4 . 1.531(2) yes
C4 C5 . 1.529(3) yes
C4 C7 . 1.531(2) yes
C5 C6 . 1.535(3) yes
C7 C8 . 1.541(2) yes
C8 C9 . 1.542(2) yes
C9 O22 . 1.421(2) yes
C9 C10 . 1.520(2) yes
C10 C11 . 1.372(2) yes
C10 C18 . 1.429(2) yes
C11 C12 . 1.398(3) yes
C12 N13 . 1.310(3) yes
N13 C19 . 1.365(2) yes
C14 C15 . 1.351(3) yes
C14 C19 . 1.418(3) yes
C15 C16 . 1.410(3) yes
C16 O20 . 1.360(2) yes
C16 C17 . 1.365(2) yes
C17 C18 . 1.418(2) yes
C18 C19 . 1.422(2) yes
O20 C21 . 1.424(3) yes
C26 O27 . 1.193(2) yes
C26 O28 . 1.331(2) yes
O28 C29 . 1.462(3) yes
C29 C30 . 1.477(4) yes

loop_
_cod_related_entry_id
_cod_related_entry_database
_cod_related_entry_code
1 ChemSpider 21187462
